data_1569299
loop_
_publ_author_name
'Murillo, Jesse'
'Goodwin, Conrad A. P.'
'Stevens, Lauren'
'Fortier, Skye'
'Gaunt, Andrew J.'
'Scott, Brian L.'

_publ_section_title
;
 Synthesis and comparison of iso-structural f-block metal complexes (Ce,
 U, Np, Pu) featuring <i>&#x3b7;</i><sup>6</sup>-arene interactions.
;
_journal_issue 27
_journal_name_full 'Chemical science'
_journal_page_first 7438
_journal_page_last 7446
_journal_paper_doi 10.1039/d3sc02194g
_journal_volume 14
_journal_year 2023
_chemical_formula_moiety 'C46 H54 Cl N2 Np O'
_chemical_formula_sum 'C46 H54 Cl N2 Np O'
_chemical_formula_weight 923.36
_chemical_properties_physical Air-sensitive,Moisture-sensitive
_space_group_crystal_system triclinic
_space_group_IT_number 2
_space_group_name_Hall '-P 1'
_space_group_name_H-M_alt 'P -1'
_atom_sites_solution_hydrogens geom
_atom_sites_solution_primary dual
_audit_creation_date 2021-02-24
_audit_creation_method
;
Olex2 1.3
(compiled 2020.11.12 svn.r5f609507 for OlexSys, GUI svn.r6226)
;
_audit_update_record
;
2023-01-27 deposited with the CCDC.	2023-06-12 downloaded from the CCDC.
;
_cell_angle_alpha 78.952(12)
_cell_angle_beta 73.607(15)
_cell_angle_gamma 69.594(13)
_cell_formula_units_Z 2
_cell_length_a 10.8086(18)
_cell_length_b 13.8161(17)
_cell_length_c 17.097(3)
_cell_measurement_reflns_used 4970
_cell_measurement_temperature 100(1)
_cell_measurement_theta_max 27.9050
_cell_measurement_theta_min 1.9300
_cell_volume 2283.3(7)
_computing_cell_refinement 'CrysAlisPro 1.171.40.67a (Rigaku OD, 2019)'
_computing_data_collection 'CrysAlisPro 1.171.40.67a (Rigaku OD, 2019)'
_computing_data_reduction 'CrysAlisPro 1.171.40.67a (Rigaku OD, 2019)'
_computing_molecular_graphics 'Olex2 1.3 (Dolomanov et al., 2009)'
_computing_publication_material 'Olex2 1.3 (Dolomanov et al., 2009)'
_computing_structure_refinement 'SHELXL 2018/3 (Sheldrick, 2015)'
_computing_structure_solution 'SHELXT  (Sheldrick, 2015)'
_diffrn_ambient_temperature 100(1)
_diffrn_detector 'CCD plate'
_diffrn_measured_fraction_theta_full 0.985
_diffrn_measured_fraction_theta_max 0.985
_diffrn_measurement_details
;
List of Runs (angles in degrees, time in seconds):

  # Type    Start    End  Width  t~exp~   \w     \q     \k     \f   Frames
#--------------------------------------------------------------------------
  1  \w    -29.40 135.60   1.00   50.00    --  -11.10  73.75 118.26  165
  2  \w    -29.40 135.60   1.00   50.00    --  -11.10  73.75 -25.74  165
  3  \w    -29.40 135.60   1.00   50.00    --  -11.10  73.75-169.74  165
  4  \w    -29.40 135.60   1.00   50.00    --  -11.10  73.75  46.26  165
  5  \w    -29.40 135.60   1.00   50.00    --  -11.10  73.75 -97.74  165
;
_diffrn_measurement_device 'abstract diffractometer'
_diffrn_measurement_device_type 'Saxi-CrysAlisPro-abstract goniometer imported SAXI images'
_diffrn_measurement_method '\w scans'
_diffrn_orient_matrix_type 'CrysAlisPro convention (1999,Acta A55,543-557)'
_diffrn_orient_matrix_UB_11 -0.0494140000
_diffrn_orient_matrix_UB_12 -0.0190660000
_diffrn_orient_matrix_UB_13 0.0293981000
_diffrn_orient_matrix_UB_21 0.0409936000
_diffrn_orient_matrix_UB_22 -0.0135733000
_diffrn_orient_matrix_UB_23 0.0287676000
_diffrn_orient_matrix_UB_31 -0.0326291000
_diffrn_orient_matrix_UB_32 0.0498527000
_diffrn_orient_matrix_UB_33 0.0140953000
_diffrn_radiation_monochromator graphite
_diffrn_radiation_probe x-ray
_diffrn_radiation_type 'Mo K\a'
_diffrn_radiation_wavelength 0.71073
_diffrn_reflns_av_R_equivalents 0.1897
_diffrn_reflns_av_unetI/netI 0.1705
_diffrn_reflns_Laue_measured_fraction_full 0.985
_diffrn_reflns_Laue_measured_fraction_max 0.985
_diffrn_reflns_limit_h_max 13
_diffrn_reflns_limit_h_min -13
_diffrn_reflns_limit_k_max 16
_diffrn_reflns_limit_k_min -16
_diffrn_reflns_limit_l_max 20
_diffrn_reflns_limit_l_min -20
_diffrn_reflns_number 30922
_diffrn_reflns_point_group_measured_fraction_full 0.985
_diffrn_reflns_point_group_measured_fraction_max 0.985
_diffrn_reflns_theta_full 25.242
_diffrn_reflns_theta_max 25.347
_diffrn_reflns_theta_min 2.068
_diffrn_source 'fine-focus sealed X-ray tube'
_diffrn_source_type 'Enhance (Mo) X-ray Source'
_exptl_absorpt_coefficient_mu 2.366
_exptl_absorpt_correction_T_max 1.00000
_exptl_absorpt_correction_T_min 0.59853
_exptl_absorpt_correction_type multi-scan
_exptl_absorpt_process_details
;
CrysAlisPro 1.171.40.67a (Rigaku Oxford Diffraction, 2019)
Empirical absorption correction using spherical harmonics,
 implemented in SCALE3 ABSPACK scaling algorithm.
;
_exptl_crystal_colour 'clear red'
_exptl_crystal_colour_lustre clear
_exptl_crystal_colour_primary red
_exptl_crystal_density_diffrn 1.343
_exptl_crystal_description plate
_exptl_crystal_F_000 924
_exptl_crystal_preparation 'By JM.'
_exptl_crystal_recrystallization_method 'From Et2O at -35C.'
_exptl_crystal_size_max 0.1
_exptl_crystal_size_mid 0.01
_exptl_crystal_size_min 0.01
_refine_diff_density_max 0.858
_refine_diff_density_min -1.597
_refine_diff_density_rms 0.157
_refine_ls_extinction_method none
_refine_ls_goodness_of_fit_ref 0.989
_refine_ls_hydrogen_treatment constr
_refine_ls_matrix_type full
_refine_ls_number_parameters 420
_refine_ls_number_reflns 8223
_refine_ls_number_restraints 318
_refine_ls_restrained_S_all 0.988
_refine_ls_R_factor_all 0.1282
_refine_ls_R_factor_gt 0.0722
_refine_ls_shift/su_max 0.000
_refine_ls_shift/su_mean 0.000
_refine_ls_structure_factor_coef Fsqd
_refine_ls_weighting_details 'w=1/[\s^2^(Fo^2^)+(0.0601P)^2^] where P=(Fo^2^+2Fc^2^)/3'
_refine_ls_weighting_scheme calc
_refine_ls_wR_factor_gt 0.1519
_refine_ls_wR_factor_ref 0.1782
_reflns_Friedel_coverage 0.000
_reflns_number_gt 4961
_reflns_number_total 8223
_reflns_threshold_expression 'I > 2\s(I)'
_cod_data_source_file d3sc02194g2.cif
_cod_data_source_block 1_Np
_cod_depositor_comments 'Adding full bibliography for 1569298--1569306.cif.'
_cod_original_cell_volume 2283.2(7)
_cod_database_code 1569299
_shelx_shelxl_version_number 2018/3
_chemical_oxdiff_formula 'Np Cl2 K C40 N2 O '
_shelx_space_group_comment
;
The symmetry employed for this shelxl refinement is uniquely defined
by the following loop, which should always be used as a source of
symmetry information in preference to the above space-group names.
They are only intended as comments.
;
_shelx_estimated_absorpt_t_max 0.977
_shelx_estimated_absorpt_t_min 0.798
_reflns_odcompleteness_completeness 97.93
_reflns_odcompleteness_iscentric 1
_reflns_odcompleteness_theta 28.22
_olex2_refinement_description
;
1. Fixed Uiso
 At 1.2 times of:
  All C(H) groups, All C(H,H) groups
 At 1.5 times of:
  All C(H,H,H) groups
2. Uiso/Uaniso restraints and constraints
All non-hydrogen atoms have similar U: within 2A with sigma of 0.01 and sigma
for terminal atoms of 0.01 within 2A
3.a Ternary CH refined with riding coordinates:
 C25(H25), C28(H28), C37(H37), C40(H40)
3.b Secondary CH2 refined with riding coordinates:
 C43(H43A,H43B), C44(H44A,H44B), C45(H45A,H45B), C46(H46A,H46B)
3.c Aromatic/amide H refined with riding coordinates:
 C2(H2), C3(H3), C4(H4), C5(H5), C8(H8), C9(H9), C11(H11), C12(H12), C14(H14),
 C15(H15), C16(H16), C17(H17), C23(H23), C22(H22), C21(H21), C34(H34), C35(H35),
  C33(H33)
3.d Fitted hexagon refined as free rotating group:
 C1(C2,C3,C4,C5,C6), C18(C13,C14,C15,C16,C17), C23(C22,C21,C20,C19,C24),
 C34(C35,C36,C31,C32,C33)
3.e Idealised Me refined as rotating group:
 C26(H26A,H26B,H26C), C27(H27A,H27B,H27C), C29(H29A,H29B,H29C), C30(H30A,H30B,
 H30C), C38(H38A,H38B,H38C), C39(H39A,H39B,H39C), C41(H41A,H41B,H41C), C42(H42A,
 H42B,H42C)
;
_platon_squeeze_void_probe_radius 1.20
_lanl_internal_coll_client JM/LMS/AJG
_lanl_internal_coll_date 12/17/20
_lanl_internal_coll_frame_method '\w scans'
_lanl_internal_coll_frame_time 50s
_lanl_internal_coll_frame_width 1.0
_lanl_internal_coll_name ms0495
_lanl_internal_coll_type custom
_lanl_internal_coll_user CAPG
_lanl_internal_process_date 12/18/20
_lanl_internal_process_user CAPG
_lanl_internal_refinement_date 2/24/21
_lanl_internal_refinement_user CAPG
_lanl_internal_solution_date 12/18/20
_lanl_internal_solution_user CAPG
_olex2_exptl_crystal_mounting_method
'From NVH oil, mounted into a quartz capillary that was sealed at both ends with capillary wax. The outside was then coated with Tough As Nails clear nail varnish to provide shatter resistance.'
_olex2_submission_special_instructions 'No special instructions were received'
_oxdiff_exptl_absorpt_empirical_details
;
Empirical correction (ABSPACK) includes:
- Absorption correction using spherical harmonics
- Frame scaling
;
_oxdiff_exptl_absorpt_empirical_full_max 3.473
_oxdiff_exptl_absorpt_empirical_full_min 0.366

loop_
_space_group_symop_operation_xyz
'x, y, z'
'-x, -y, -z'

loop_
_atom_site_label
_atom_site_type_symbol
_atom_site_fract_x
_atom_site_fract_y
_atom_site_fract_z
_atom_site_U_iso_or_equiv
_atom_site_adp_type
_atom_site_occupancy
_atom_site_site_symmetry_order
_atom_site_calc_flag
_atom_site_refinement_flags_posn
_atom_site_refinement_flags_adp
_atom_site_refinement_flags_occupancy
_atom_site_disorder_assembly
_atom_site_disorder_group
Np1 Np 0.75568(5) 0.83360(4) 0.72079(3) 0.04782(18) Uani 1 1 d . . . . .
Cl1 Cl 0.5119(3) 0.9063(3) 0.8080(2) 0.0784(10) Uani 1 1 d . . . . .
O1 O 0.8298(10) 0.7449(7) 0.8476(5) 0.080(2) Uani 1 1 d . U . . .
N2 N 0.7355(9) 0.6740(7) 0.6883(6) 0.056(2) Uani 1 1 d . U . . .
N1 N 0.8654(9) 0.9657(7) 0.7201(6) 0.053(2) Uani 1 1 d . U . . .
C14 C 0.6832(7) 0.6546(5) 0.6285(4) 0.049(2) Uani 1 1 d G U . . .
C15 C 0.6575(7) 0.5626(5) 0.6290(4) 0.060(3) Uani 1 1 d G U . . .
H2 H 0.682567 0.505992 0.668874 0.072 Uiso 1 1 calc R U . . .
C16 C 0.5951(8) 0.5536(5) 0.5712(5) 0.066(3) Uani 1 1 d G U . . .
H3 H 0.577497 0.490717 0.571488 0.079 Uiso 1 1 calc R U . . .
C17 C 0.5584(8) 0.6364(6) 0.5128(4) 0.067(3) Uani 1 1 d G U . . .
H4 H 0.515726 0.630233 0.473276 0.080 Uiso 1 1 calc R U . . .
C18 C 0.5841(8) 0.7284(5) 0.5123(4) 0.063(3) Uani 1 1 d G U . . .
H5 H 0.559025 0.785025 0.472449 0.075 Uiso 1 1 calc R U . . .
C13 C 0.6465(7) 0.7375(4) 0.5702(4) 0.049(2) Uani 1 1 d G U . . .
C4 C 0.6835(11) 0.8303(8) 0.5672(6) 0.048(2) Uani 1 1 d . U . . .
C5 C 0.5852(11) 0.9195(8) 0.5971(7) 0.052(2) Uani 1 1 d . U . . .
H8 H 0.492114 0.923675 0.610939 0.062 Uiso 1 1 calc R U . . .
C6 C 0.6217(11) 1.0032(9) 0.6071(7) 0.054(3) Uani 1 1 d . U . . .
H9 H 0.553223 1.063037 0.628575 0.064 Uiso 1 1 calc R U . . .
C1 C 0.7572(11) 0.9997(9) 0.5860(7) 0.052(2) Uani 1 1 d . U . . .
C2 C 0.8558(11) 0.9123(9) 0.5521(6) 0.050(3) Uani 1 1 d . U . . .
H11 H 0.948289 0.910048 0.535062 0.060 Uiso 1 1 calc R U . . .
C3 C 0.8196(11) 0.8290(9) 0.5430(6) 0.053(3) Uani 1 1 d . U . . .
H12 H 0.887854 0.769980 0.520138 0.063 Uiso 1 1 calc R U . . .
C8 C 0.8575(7) 1.0621(4) 0.6695(4) 0.051(2) Uani 1 1 d G U . . .
C7 C 0.7957(7) 1.0832(5) 0.6044(5) 0.052(2) Uani 1 1 d G U . . .
C12 C 0.7770(7) 1.1791(6) 0.5577(4) 0.063(3) Uani 1 1 d G U . . .
H14 H 0.734755 1.193467 0.513202 0.076 Uiso 1 1 calc R U . . .
C11 C 0.8203(8) 1.2539(4) 0.5762(5) 0.072(3) Uani 1 1 d G U . . .
H15 H 0.807577 1.319416 0.544285 0.087 Uiso 1 1 calc R U . . .
C10 C 0.8822(8) 1.2328(5) 0.6413(5) 0.071(3) Uani 1 1 d G U . . .
H16 H 0.911730 1.283923 0.653927 0.085 Uiso 1 1 calc R U . . .
C9 C 0.9008(7) 1.1369(6) 0.6880(4) 0.064(3) Uani 1 1 d G U . . .
H17 H 0.943062 1.122482 0.732489 0.077 Uiso 1 1 calc R U . . .
C35 C 0.7514(8) 0.4706(6) 0.8716(4) 0.070(3) Uani 1 1 d G U . . .
H23 H 0.694105 0.454439 0.922237 0.083 Uiso 1 1 calc R U . . .
C34 C 0.8861(9) 0.4088(5) 0.8505(5) 0.079(3) Uani 1 1 d G U . . .
H22 H 0.920758 0.350414 0.886695 0.094 Uiso 1 1 calc R U . . .
C33 C 0.9700(6) 0.4324(6) 0.7764(5) 0.072(3) Uani 1 1 d G U . . .
H21 H 1.061995 0.390129 0.761993 0.086 Uiso 1 1 calc R U . . .
C32 C 0.9192(7) 0.5177(6) 0.7235(4) 0.066(3) Uani 1 1 d G U . . .
C31 C 0.7846(8) 0.5795(5) 0.7446(4) 0.054(2) Uani 1 1 d G U . . .
C36 C 0.7007(6) 0.5559(6) 0.8186(5) 0.064(3) Uani 1 1 d G U . . .
C40 C 0.5496(14) 0.6121(11) 0.8395(9) 0.082(3) Uani 1 1 d . U . . .
H25 H 0.531236 0.672920 0.797284 0.098 Uiso 1 1 calc R U . . .
C41 C 0.4992(15) 0.6540(11) 0.9227(9) 0.094(4) Uani 1 1 d . U . . .
H26A H 0.500221 0.596195 0.966103 0.141 Uiso 1 1 calc R U . . .
H26B H 0.406330 0.701622 0.927712 0.141 Uiso 1 1 calc R U . . .
H26C H 0.558515 0.691137 0.927747 0.141 Uiso 1 1 calc R U . . .
C42 C 0.4667(15) 0.5452(12) 0.8360(10) 0.098(4) Uani 1 1 d . U . . .
H27A H 0.467298 0.492870 0.883686 0.148 Uiso 1 1 calc R U . . .
H27B H 0.506034 0.510510 0.785677 0.148 Uiso 1 1 calc R U . . .
H27C H 0.373045 0.588839 0.836417 0.148 Uiso 1 1 calc R U . . .
C37 C 1.0107(14) 0.5332(11) 0.6389(9) 0.081(3) Uani 1 1 d . U . . .
H28 H 0.952772 0.587680 0.605148 0.098 Uiso 1 1 calc R U . . .
C38 C 1.1149(17) 0.5725(13) 0.6449(11) 0.117(5) Uani 1 1 d . U . . .
H29A H 1.073241 0.643471 0.660563 0.176 Uiso 1 1 calc R U . . .
H29B H 1.180062 0.572624 0.591771 0.176 Uiso 1 1 calc R U . . .
H29C H 1.162047 0.528085 0.686458 0.176 Uiso 1 1 calc R U . . .
C39 C 1.0778(15) 0.4408(11) 0.5923(9) 0.098(4) Uani 1 1 d . U . . .
H30A H 1.146492 0.389848 0.619166 0.147 Uiso 1 1 calc R U . . .
H30B H 1.121439 0.461807 0.536228 0.147 Uiso 1 1 calc R U . . .
H30C H 1.009804 0.409640 0.590922 0.147 Uiso 1 1 calc R U . . .
C22 C 1.0530(10) 0.8999(7) 0.9170(5) 0.088(3) Uani 1 1 d G U . . .
H34 H 1.095003 0.882738 0.961877 0.105 Uiso 1 1 calc R U . . .
C23 C 1.1241(7) 0.8586(6) 0.8432(6) 0.084(3) Uani 1 1 d G U . . .
H35 H 1.214647 0.813183 0.837596 0.101 Uiso 1 1 calc R U . . .
C24 C 1.0627(8) 0.8838(6) 0.7775(4) 0.069(3) Uani 1 1 d G U . . .
C19 C 0.9303(8) 0.9502(7) 0.7856(5) 0.059(3) Uani 1 1 d G U . . .
C20 C 0.8592(7) 0.9916(6) 0.8595(6) 0.073(3) Uani 1 1 d G U . . .
C21 C 0.9206(9) 0.9664(7) 0.9251(4) 0.082(3) Uani 1 1 d G U . . .
H33 H 0.872014 0.994637 0.975591 0.098 Uiso 1 1 calc R U . . .
C28 C 1.1514(13) 0.8487(11) 0.6953(9) 0.075(3) Uani 1 1 d . U . . .
H37 H 1.092835 0.835241 0.665367 0.091 Uiso 1 1 calc R U . . .
C29 C 1.2700(14) 0.7480(11) 0.7024(10) 0.099(4) Uani 1 1 d . U . . .
H38A H 1.338747 0.762499 0.721339 0.149 Uiso 1 1 calc R U . . .
H38B H 1.310496 0.721437 0.648724 0.149 Uiso 1 1 calc R U . . .
H38C H 1.236190 0.696069 0.741796 0.149 Uiso 1 1 calc R U . . .
C30 C 1.2069(14) 0.9274(11) 0.6455(9) 0.088(4) Uani 1 1 d . U . . .
H39A H 1.260121 0.945589 0.674933 0.132 Uiso 1 1 calc R U . . .
H39B H 1.132664 0.989242 0.633801 0.132 Uiso 1 1 calc R U . . .
H39C H 1.265488 0.900857 0.593928 0.132 Uiso 1 1 calc R U . . .
C25 C 0.7237(15) 1.0778(12) 0.8659(10) 0.091(3) Uani 1 1 d . U . . .
H40 H 0.695733 1.089178 0.813013 0.110 Uiso 1 1 calc R U . . .
C26 C 0.6134(16) 1.0517(13) 0.9345(9) 0.108(5) Uani 1 1 d . U . . .
H41A H 0.592022 0.994182 0.921332 0.162 Uiso 1 1 calc R U . . .
H41B H 0.531869 1.112574 0.941245 0.162 Uiso 1 1 calc R U . . .
H41C H 0.644546 1.031228 0.985584 0.162 Uiso 1 1 calc R U . . .
C27 C 0.7289(16) 1.1824(12) 0.8837(10) 0.105(4) Uani 1 1 d . U . . .
H42A H 0.652598 1.239409 0.868277 0.157 Uiso 1 1 calc R U . . .
H42B H 0.814537 1.193656 0.851827 0.157 Uiso 1 1 calc R U . . .
H42C H 0.722922 1.180134 0.942285 0.157 Uiso 1 1 calc R U . . .
C46 C 0.7622(18) 0.7652(12) 0.9311(9) 0.100(4) Uani 1 1 d . U . . .
H43A H 0.663746 0.776471 0.940473 0.120 Uiso 1 1 calc R U . . .
H43B H 0.774772 0.827761 0.943462 0.120 Uiso 1 1 calc R U . . .
C45 C 0.8238(19) 0.6735(13) 0.9829(10) 0.116(4) Uani 1 1 d . U . . .
H44A H 0.781111 0.618763 0.989473 0.139 Uiso 1 1 calc R U . . .
H44B H 0.816752 0.691540 1.037677 0.139 Uiso 1 1 calc R U . . .
C44 C 0.9665(19) 0.6407(13) 0.9359(10) 0.113(4) Uani 1 1 d . U . . .
H45A H 1.019131 0.678968 0.948966 0.136 Uiso 1 1 calc R U . . .
H45B H 1.009850 0.565329 0.948129 0.136 Uiso 1 1 calc R U . . .
C43 C 0.9585(17) 0.6659(12) 0.8501(9) 0.093(4) Uani 1 1 d . U . . .
H46A H 1.034184 0.691920 0.817381 0.112 Uiso 1 1 calc R U . . .
H46B H 0.964556 0.603379 0.827207 0.112 Uiso 1 1 calc R U . . .

loop_
_atom_site_aniso_label
_atom_site_aniso_U_11
_atom_site_aniso_U_22
_atom_site_aniso_U_33
_atom_site_aniso_U_23
_atom_site_aniso_U_13
_atom_site_aniso_U_12
Np1 0.0496(3) 0.0428(3) 0.0466(3) -0.00084(19) -0.00564(19) -0.0155(2)
Cl1 0.068(2) 0.070(2) 0.073(2) -0.0098(18) 0.0086(18) -0.0108(18)
O1 0.114(6) 0.059(5) 0.064(5) 0.006(4) -0.026(5) -0.026(5)
N2 0.052(5) 0.044(5) 0.062(5) 0.001(4) -0.005(4) -0.013(4)
N1 0.051(5) 0.046(5) 0.064(5) -0.007(4) -0.013(4) -0.016(4)
C14 0.048(5) 0.039(4) 0.060(5) -0.006(4) -0.011(4) -0.015(4)
C15 0.056(5) 0.050(5) 0.075(6) -0.011(5) -0.007(5) -0.020(5)
C16 0.064(6) 0.064(6) 0.079(6) -0.023(5) -0.013(5) -0.027(5)
C17 0.069(6) 0.067(6) 0.070(6) -0.024(5) -0.021(5) -0.015(5)
C18 0.066(6) 0.057(6) 0.061(6) -0.006(5) -0.017(5) -0.012(5)
C13 0.052(5) 0.047(5) 0.049(5) -0.005(4) -0.015(4) -0.015(4)
C4 0.052(5) 0.047(5) 0.046(5) -0.002(4) -0.018(4) -0.015(4)
C5 0.049(5) 0.045(5) 0.064(5) 0.003(5) -0.023(4) -0.014(4)
C6 0.050(5) 0.042(5) 0.058(5) 0.010(5) -0.015(5) -0.007(4)
C1 0.048(5) 0.045(5) 0.050(5) 0.012(4) -0.004(4) -0.012(4)
C2 0.043(5) 0.051(5) 0.043(5) 0.004(4) 0.002(4) -0.011(4)
C3 0.051(5) 0.048(5) 0.045(5) 0.004(5) -0.001(4) -0.011(5)
C8 0.048(5) 0.047(5) 0.064(5) -0.012(4) -0.011(4) -0.019(4)
C7 0.046(5) 0.041(5) 0.060(5) 0.000(4) -0.004(4) -0.012(4)
C12 0.056(6) 0.047(5) 0.073(6) 0.007(5) -0.004(5) -0.015(5)
C11 0.067(6) 0.047(6) 0.088(7) 0.006(6) -0.001(5) -0.021(5)
C10 0.070(6) 0.051(6) 0.085(7) -0.007(5) -0.004(5) -0.022(5)
C9 0.057(6) 0.052(5) 0.080(6) -0.007(5) -0.009(5) -0.020(5)
C35 0.084(6) 0.056(6) 0.069(6) 0.000(5) -0.007(6) -0.035(5)
C34 0.092(7) 0.057(6) 0.071(6) 0.010(5) -0.021(6) -0.011(5)
C33 0.083(6) 0.046(6) 0.077(6) 0.004(5) -0.023(5) -0.009(5)
C32 0.070(5) 0.044(5) 0.082(6) -0.005(5) -0.015(5) -0.021(4)
C31 0.057(5) 0.051(5) 0.060(5) -0.003(4) -0.022(4) -0.020(4)
C36 0.070(5) 0.064(5) 0.062(5) -0.006(5) -0.009(5) -0.034(5)
C40 0.080(6) 0.080(6) 0.080(6) -0.001(5) 0.001(6) -0.039(5)
C41 0.096(8) 0.084(8) 0.091(8) -0.008(7) 0.011(7) -0.043(7)
C42 0.086(8) 0.102(9) 0.094(8) -0.003(7) -0.001(7) -0.033(7)
C37 0.072(6) 0.071(6) 0.098(7) -0.012(5) -0.002(6) -0.031(5)
C38 0.116(9) 0.104(9) 0.119(9) -0.013(8) 0.012(8) -0.050(8)
C39 0.087(8) 0.080(8) 0.110(9) -0.024(7) 0.018(7) -0.030(7)
C22 0.103(7) 0.086(7) 0.086(7) -0.016(6) -0.038(6) -0.028(6)
C23 0.090(7) 0.077(7) 0.094(7) -0.009(6) -0.038(6) -0.023(6)
C24 0.074(5) 0.063(5) 0.084(6) -0.011(5) -0.027(5) -0.028(5)
C19 0.062(5) 0.058(5) 0.066(5) -0.011(5) -0.017(4) -0.023(4)
C20 0.072(6) 0.078(6) 0.073(6) -0.017(5) -0.010(5) -0.028(5)
C21 0.098(7) 0.086(7) 0.073(6) -0.023(6) -0.025(6) -0.032(6)
C28 0.071(6) 0.069(6) 0.092(7) -0.017(5) -0.023(5) -0.021(5)
C29 0.077(8) 0.084(8) 0.114(9) -0.007(8) -0.016(7) -0.004(7)
C30 0.074(8) 0.088(8) 0.090(8) -0.010(7) -0.010(7) -0.018(7)
C25 0.090(6) 0.095(7) 0.089(7) -0.033(6) 0.003(6) -0.036(6)
C26 0.096(8) 0.114(9) 0.102(9) -0.045(8) 0.019(7) -0.034(8)
C27 0.108(9) 0.096(9) 0.109(9) -0.043(8) 0.000(8) -0.034(8)
C46 0.134(8) 0.087(7) 0.072(7) 0.002(6) -0.023(7) -0.031(7)
C45 0.154(9) 0.095(8) 0.084(7) 0.010(7) -0.032(7) -0.030(8)
C44 0.147(9) 0.091(8) 0.093(7) 0.010(7) -0.044(7) -0.024(7)
C43 0.132(8) 0.073(7) 0.073(6) 0.009(6) -0.040(7) -0.025(6)

loop_
_atom_type_symbol
_atom_type_description
_atom_type_scat_dispersion_real
_atom_type_scat_dispersion_imag
_atom_type_scat_source
C C 0.0033 0.0016 'International Tables Vol C Tables 4.2.6.8 and 6.1.1.4'
H H 0.0000 0.0000 'International Tables Vol C Tables 4.2.6.8 and 6.1.1.4'
Cl Cl 0.1484 0.1585 'International Tables Vol C Tables 4.2.6.8 and 6.1.1.4'
N N 0.0061 0.0033 'International Tables Vol C Tables 4.2.6.8 and 6.1.1.4'
Np Np -11.4937 4.1493 'International Tables Vol C Tables 4.2.6.8 and 6.1.1.4'
O O 0.0106 0.0060 'International Tables Vol C Tables 4.2.6.8 and 6.1.1.4'

loop_
_geom_angle_atom_site_label_1
_geom_angle_atom_site_label_2
_geom_angle_atom_site_label_3
_geom_angle
_geom_angle_site_symmetry_1
_geom_angle_site_symmetry_3
_geom_angle_publ_flag
Cl1 Np1 C4 97.8(2) . . ?
Cl1 Np1 C5 75.9(2) . . ?
Cl1 Np1 C6 76.9(2) . . ?
Cl1 Np1 C1 100.2(2) . . ?
Cl1 Np1 C2 124.9(2) . . ?
Cl1 Np1 C3 123.4(2) . . ?
O1 Np1 Cl1 89.2(2) . . ?
O1 Np1 N1 88.4(3) . . ?
O1 Np1 C4 151.3(3) . . ?
O1 Np1 C5 161.0(3) . . ?
O1 Np1 C6 159.0(3) . . ?
O1 Np1 C1 148.6(3) . . ?
O1 Np1 C2 142.6(3) . . ?
O1 Np1 C3 143.8(3) . . ?
N2 Np1 Cl1 98.4(2) . . ?
N2 Np1 O1 92.3(3) . . ?
N2 Np1 N1 157.7(3) . . ?
N2 Np1 C4 59.2(3) . . ?
N2 Np1 C5 78.5(3) . . ?
N2 Np1 C6 105.1(3) . . ?
N2 Np1 C1 115.5(3) . . ?
N2 Np1 C2 96.7(3) . . ?
N2 Np1 C3 69.6(3) . . ?
N1 Np1 Cl1 103.8(2) . . ?
N1 Np1 C4 116.5(3) . . ?
N1 Np1 C5 106.5(3) . . ?
N1 Np1 C6 79.9(3) . . ?
N1 Np1 C1 60.4(3) . . ?
N1 Np1 C2 70.3(3) . . ?
N1 Np1 C3 97.3(3) . . ?
C4 Np1 C5 27.0(3) . . ?
C4 Np1 C6 48.2(3) . . ?
C6 Np1 C5 27.1(3) . . ?
C1 Np1 C4 57.3(3) . . ?
C1 Np1 C5 48.3(3) . . ?
C1 Np1 C6 27.3(3) . . ?
C1 Np1 C3 48.7(3) . . ?
C2 Np1 C4 48.9(3) . . ?
C2 Np1 C5 55.9(3) . . ?
C2 Np1 C6 48.0(3) . . ?
C2 Np1 C1 27.7(3) . . ?
C2 Np1 C3 27.4(3) . . ?
C3 Np1 C4 27.6(3) . . ?
C3 Np1 C5 47.7(3) . . ?
C3 Np1 C6 55.9(3) . . ?
C46 O1 Np1 128.4(9) . . ?
C46 O1 C43 106.5(11) . . ?
C43 O1 Np1 124.9(8) . . ?
C14 N2 Np1 132.6(6) . . ?
C14 N2 C31 113.2(8) . . ?
C31 N2 Np1 114.2(6) . . ?
C8 N1 Np1 128.8(6) . . ?
C19 N1 Np1 115.8(6) . . ?
C19 N1 C8 114.8(8) . . ?
C15 C14 N2 124.0(6) . . ?
C15 C14 C13 120.0 . . ?
C13 C14 N2 115.8(6) . . ?
C14 C15 H2 120.0 . . ?
C14 C15 C16 120.0 . . ?
C16 C15 H2 120.0 . . ?
C15 C16 H3 120.0 . . ?
C17 C16 C15 120.0 . . ?
C17 C16 H3 120.0 . . ?
C16 C17 H4 120.0 . . ?
C16 C17 C18 120.0 . . ?
C18 C17 H4 120.0 . . ?
C17 C18 H5 120.0 . . ?
C13 C18 C17 120.0 . . ?
C13 C18 H5 120.0 . . ?
C14 C13 C4 118.9(6) . . ?
C18 C13 C14 120.0 . . ?
C18 C13 C4 121.0(6) . . ?
C13 C4 Np1 110.7(6) . . ?
C5 C4 Np1 78.2(7) . . ?
C5 C4 C13 120.0(10) . . ?
C5 C4 C3 118.1(11) . . ?
C3 C4 Np1 75.1(6) . . ?
C3 C4 C13 121.5(10) . . ?
Np1 C5 H8 121.3 . . ?
C4 C5 Np1 74.8(6) . . ?
C4 C5 H8 119.6 . . ?
C4 C5 C6 120.8(11) . . ?
C6 C5 Np1 75.5(6) . . ?
C6 C5 H8 119.6 . . ?
Np1 C6 H9 119.4 . . ?
C5 C6 Np1 77.4(6) . . ?
C5 C6 H9 119.6 . . ?
C1 C6 Np1 74.4(6) . . ?
C1 C6 C5 120.7(11) . . ?
C1 C6 H9 119.6 . . ?
C6 C1 Np1 78.3(6) . . ?
C6 C1 C2 118.7(11) . . ?
C6 C1 C7 120.2(10) . . ?
C2 C1 Np1 76.0(6) . . ?
C2 C1 C7 120.9(10) . . ?
C7 C1 Np1 112.3(6) . . ?
Np1 C2 H11 118.1 . . ?
C1 C2 Np1 76.3(6) . . ?
C1 C2 H11 119.8 . . ?
C3 C2 Np1 76.6(6) . . ?
C3 C2 C1 120.4(10) . . ?
C3 C2 H11 119.8 . . ?
Np1 C3 H12 118.1 . . ?
C4 C3 Np1 77.2(6) . . ?
C4 C3 H12 119.4 . . ?
C2 C3 Np1 76.0(6) . . ?
C2 C3 C4 121.1(11) . . ?
C2 C3 H12 119.4 . . ?
C7 C8 N1 118.4(6) . . ?
C7 C8 C9 120.0 . . ?
C9 C8 N1 121.4(6) . . ?
C8 C7 C1 117.4(6) . . ?
C8 C7 C12 120.0 . . ?
C12 C7 C1 122.6(6) . . ?
C7 C12 H14 120.0 . . ?
C7 C12 C11 120.0 . . ?
C11 C12 H14 120.0 . . ?
C12 C11 H15 120.0 . . ?
C10 C11 C12 120.0 . . ?
C10 C11 H15 120.0 . . ?
C11 C10 H16 120.0 . . ?
C11 C10 C9 120.0 . . ?
C9 C10 H16 120.0 . . ?
C8 C9 H17 120.0 . . ?
C10 C9 C8 120.0 . . ?
C10 C9 H17 120.0 . . ?
C34 C35 H23 120.0 . . ?
C34 C35 C36 120.0 . . ?
C36 C35 H23 120.0 . . ?
C35 C34 H22 120.0 . . ?
C35 C34 C33 120.0 . . ?
C33 C34 H22 120.0 . . ?
C34 C33 H21 120.0 . . ?
C34 C33 C32 120.0 . . ?
C32 C33 H21 120.0 . . ?
C33 C32 C37 117.8(8) . . ?
C31 C32 C33 120.0 . . ?
C31 C32 C37 121.8(8) . . ?
C32 C31 N2 118.6(6) . . ?
C32 C31 C36 120.0 . . ?
C36 C31 N2 121.4(6) . . ?
C35 C36 C40 117.6(8) . . ?
C31 C36 C35 120.0 . . ?
C31 C36 C40 121.9(8) . . ?
C36 C40 H25 107.3 . . ?
C36 C40 C41 113.3(12) . . ?
C36 C40 C42 112.5(12) . . ?
C41 C40 H25 107.3 . . ?
C42 C40 H25 107.3 . . ?
C42 C40 C41 108.9(12) . . ?
C40 C41 H26A 109.5 . . ?
C40 C41 H26B 109.5 . . ?
C40 C41 H26C 109.5 . . ?
H26A C41 H26B 109.5 . . ?
H26A C41 H26C 109.5 . . ?
H26B C41 H26C 109.5 . . ?
C40 C42 H27A 109.5 . . ?
C40 C42 H27B 109.5 . . ?
C40 C42 H27C 109.5 . . ?
H27A C42 H27B 109.5 . . ?
H27A C42 H27C 109.5 . . ?
H27B C42 H27C 109.5 . . ?
C32 C37 H28 107.2 . . ?
C38 C37 C32 110.5(13) . . ?
C38 C37 H28 107.2 . . ?
C38 C37 C39 108.0(13) . . ?
C39 C37 C32 116.4(11) . . ?
C39 C37 H28 107.2 . . ?
C37 C38 H29A 109.5 . . ?
C37 C38 H29B 109.5 . . ?
C37 C38 H29C 109.5 . . ?
H29A C38 H29B 109.5 . . ?
H29A C38 H29C 109.5 . . ?
H29B C38 H29C 109.5 . . ?
C37 C39 H30A 109.5 . . ?
C37 C39 H30B 109.5 . . ?
C37 C39 H30C 109.5 . . ?
H30A C39 H30B 109.5 . . ?
H30A C39 H30C 109.5 . . ?
H30B C39 H30C 109.5 . . ?
C23 C22 H34 120.0 . . ?
C23 C22 C21 120.0 . . ?
C21 C22 H34 120.0 . . ?
C22 C23 H35 120.0 . . ?
C24 C23 C22 120.0 . . ?
C24 C23 H35 120.0 . . ?
C23 C24 C28 117.4(8) . . ?
C19 C24 C23 120.0 . . ?
C19 C24 C28 122.0(8) . . ?
C24 C19 N1 118.5(7) . . ?
C24 C19 C20 120.0 . . ?
C20 C19 N1 121.2(7) . . ?
C19 C20 C25 120.9(8) . . ?
C21 C20 C19 120.0 . . ?
C21 C20 C25 118.3(8) . . ?
C22 C21 H33 120.0 . . ?
C20 C21 C22 120.0 . . ?
C20 C21 H33 120.0 . . ?
C24 C28 H37 107.6 . . ?
C24 C28 C29 113.7(12) . . ?
C29 C28 H37 107.6 . . ?
C30 C28 C24 112.2(12) . . ?
C30 C28 H37 107.6 . . ?
C30 C28 C29 108.0(12) . . ?
C28 C29 H38A 109.5 . . ?
C28 C29 H38B 109.5 . . ?
C28 C29 H38C 109.5 . . ?
H38A C29 H38B 109.5 . . ?
H38A C29 H38C 109.5 . . ?
H38B C29 H38C 109.5 . . ?
C28 C30 H39A 109.5 . . ?
C28 C30 H39B 109.5 . . ?
C28 C30 H39C 109.5 . . ?
H39A C30 H39B 109.5 . . ?
H39A C30 H39C 109.5 . . ?
H39B C30 H39C 109.5 . . ?
C20 C25 H40 108.6 . . ?
C20 C25 C27 113.2(12) . . ?
C26 C25 C20 112.3(13) . . ?
C26 C25 H40 108.6 . . ?
C26 C25 C27 105.3(12) . . ?
C27 C25 H40 108.6 . . ?
C25 C26 H41A 109.5 . . ?
C25 C26 H41B 109.5 . . ?
C25 C26 H41C 109.5 . . ?
H41A C26 H41B 109.5 . . ?
H41A C26 H41C 109.5 . . ?
H41B C26 H41C 109.5 . . ?
C25 C27 H42A 109.5 . . ?
C25 C27 H42B 109.5 . . ?
C25 C27 H42C 109.5 . . ?
H42A C27 H42B 109.5 . . ?
H42A C27 H42C 109.5 . . ?
H42B C27 H42C 109.5 . . ?
O1 C46 H43A 110.4 . . ?
O1 C46 H43B 110.4 . . ?
O1 C46 C45 106.5(13) . . ?
H43A C46 H43B 108.6 . . ?
C45 C46 H43A 110.4 . . ?
C45 C46 H43B 110.4 . . ?
C46 C45 H44A 111.3 . . ?
C46 C45 H44B 111.3 . . ?
C46 C45 C44 102.1(14) . . ?
H44A C45 H44B 109.2 . . ?
C44 C45 H44A 111.3 . . ?
C44 C45 H44B 111.3 . . ?
C45 C44 H45A 110.8 . . ?
C45 C44 H45B 110.8 . . ?
H45A C44 H45B 108.9 . . ?
C43 C44 C45 104.6(14) . . ?
C43 C44 H45A 110.8 . . ?
C43 C44 H45B 110.8 . . ?
O1 C43 C44 107.3(13) . . ?
O1 C43 H46A 110.3 . . ?
O1 C43 H46B 110.3 . . ?
C44 C43 H46A 110.3 . . ?
C44 C43 H46B 110.3 . . ?
H46A C43 H46B 108.5 . . ?

loop_
_geom_bond_atom_site_label_1
_geom_bond_atom_site_label_2
_geom_bond_distance
_geom_bond_site_symmetry_2
_geom_bond_publ_flag
Np1 Cl1 2.586(3) . ?
Np1 O1 2.474(9) . ?
Np1 N2 2.468(10) . ?
Np1 N1 2.496(9) . ?
Np1 C4 2.955(11) . ?
Np1 C5 2.997(11) . ?
Np1 C6 2.973(10) . ?
Np1 C1 2.925(10) . ?
Np1 C2 2.921(10) . ?
Np1 C3 2.928(11) . ?
O1 C46 1.439(16) . ?
O1 C43 1.444(16) . ?
N2 C14 1.405(11) . ?
N2 C31 1.494(10) . ?
N1 C8 1.432(10) . ?
N1 C19 1.428(11) . ?
C14 C15 1.3900 . ?
C14 C13 1.3900 . ?
C15 H2 0.9500 . ?
C15 C16 1.3900 . ?
C16 H3 0.9500 . ?
C16 C17 1.3900 . ?
C17 H4 0.9500 . ?
C17 C18 1.3900 . ?
C18 H5 0.9500 . ?
C18 C13 1.3900 . ?
C13 C4 1.459(12) . ?
C4 C5 1.390(15) . ?
C4 C3 1.406(14) . ?
C5 H8 0.9500 . ?
C5 C6 1.397(15) . ?
C6 H9 0.9500 . ?
C6 C1 1.392(15) . ?
C1 C2 1.397(15) . ?
C1 C7 1.466(13) . ?
C2 H11 0.9500 . ?
C2 C3 1.385(15) . ?
C3 H12 0.9500 . ?
C8 C7 1.3900 . ?
C8 C9 1.3900 . ?
C7 C12 1.3900 . ?
C12 H14 0.9500 . ?
C12 C11 1.3900 . ?
C11 H15 0.9500 . ?
C11 C10 1.3900 . ?
C10 H16 0.9500 . ?
C10 C9 1.3900 . ?
C9 H17 0.9500 . ?
C35 H23 0.9500 . ?
C35 C34 1.3900 . ?
C35 C36 1.3900 . ?
C34 H22 0.9500 . ?
C34 C33 1.3900 . ?
C33 H21 0.9500 . ?
C33 C32 1.3900 . ?
C32 C31 1.3900 . ?
C32 C37 1.528(15) . ?
C31 C36 1.3900 . ?
C36 C40 1.513(15) . ?
C40 H25 1.0000 . ?
C40 C41 1.520(18) . ?
C40 C42 1.514(19) . ?
C41 H26A 0.9800 . ?
C41 H26B 0.9800 . ?
C41 H26C 0.9800 . ?
C42 H27A 0.9800 . ?
C42 H27B 0.9800 . ?
C42 H27C 0.9800 . ?
C37 H28 1.0000 . ?
C37 C38 1.44(2) . ?
C37 C39 1.486(18) . ?
C38 H29A 0.9800 . ?
C38 H29B 0.9800 . ?
C38 H29C 0.9800 . ?
C39 H30A 0.9800 . ?
C39 H30B 0.9800 . ?
C39 H30C 0.9800 . ?
C22 H34 0.9500 . ?
C22 C23 1.3900 . ?
C22 C21 1.3900 . ?
C23 H35 0.9500 . ?
C23 C24 1.3900 . ?
C24 C19 1.3900 . ?
C24 C28 1.517(15) . ?
C19 C20 1.3900 . ?
C20 C21 1.3900 . ?
C20 C25 1.523(16) . ?
C21 H33 0.9500 . ?
C28 H37 1.0000 . ?
C28 C29 1.541(18) . ?
C28 C30 1.441(17) . ?
C29 H38A 0.9800 . ?
C29 H38B 0.9800 . ?
C29 H38C 0.9800 . ?
C30 H39A 0.9800 . ?
C30 H39B 0.9800 . ?
C30 H39C 0.9800 . ?
C25 H40 1.0000 . ?
C25 C26 1.510(18) . ?
C25 C27 1.556(19) . ?
C26 H41A 0.9800 . ?
C26 H41B 0.9800 . ?
C26 H41C 0.9800 . ?
C27 H42A 0.9800 . ?
C27 H42B 0.9800 . ?
C27 H42C 0.9800 . ?
C46 H43A 0.9900 . ?
C46 H43B 0.9900 . ?
C46 C45 1.465(19) . ?
C45 H44A 0.9900 . ?
C45 H44B 0.9900 . ?
C45 C44 1.48(2) . ?
C44 H45A 0.9900 . ?
C44 H45B 0.9900 . ?
C44 C43 1.461(18) . ?
C43 H46A 0.9900 . ?
C43 H46B 0.9900 . ?

loop_
_geom_torsion_atom_site_label_1
_geom_torsion_atom_site_label_2
_geom_torsion_atom_site_label_3
_geom_torsion_atom_site_label_4
_geom_torsion
_geom_torsion_site_symmetry_1
_geom_torsion_site_symmetry_2
_geom_torsion_site_symmetry_3
_geom_torsion_site_symmetry_4
_geom_torsion_publ_flag
Np1 O1 C46 C45 162.9(10) . . . . ?
Np1 O1 C43 C44 175.3(10) . . . . ?
Np1 N2 C14 C15 -167.5(5) . . . . ?
Np1 N2 C14 C13 7.3(10) . . . . ?
Np1 N2 C31 C32 -91.6(6) . . . . ?
Np1 N2 C31 C36 85.0(7) . . . . ?
Np1 N1 C8 C7 -8.9(9) . . . . ?
Np1 N1 C8 C9 166.2(4) . . . . ?
Np1 N1 C19 C24 84.5(7) . . . . ?
Np1 N1 C19 C20 -88.8(7) . . . . ?
Np1 C4 C5 C6 62.3(10) . . . . ?
Np1 C4 C3 C2 -64.8(10) . . . . ?
Np1 C5 C6 C1 63.1(10) . . . . ?
Np1 C6 C1 C2 66.7(9) . . . . ?
Np1 C6 C1 C7 -109.1(9) . . . . ?
Np1 C1 C2 C3 65.2(10) . . . . ?
Np1 C1 C7 C8 15.9(8) . . . . ?
Np1 C1 C7 C12 -166.5(4) . . . . ?
Np1 C2 C3 C4 65.4(9) . . . . ?
O1 C46 C45 C44 34.5(19) . . . . ?
N2 C14 C15 C16 174.6(8) . . . . ?
N2 C14 C13 C18 -175.0(7) . . . . ?
N2 C14 C13 C4 9.4(8) . . . . ?
N2 C31 C36 C35 -176.6(8) . . . . ?
N2 C31 C36 C40 11.4(10) . . . . ?
N1 C8 C7 C1 -7.2(8) . . . . ?
N1 C8 C7 C12 175.2(7) . . . . ?
N1 C8 C9 C10 -175.1(8) . . . . ?
N1 C19 C20 C21 173.2(9) . . . . ?
N1 C19 C20 C25 -17.0(11) . . . . ?
C14 N2 C31 C32 90.1(8) . . . . ?
C14 N2 C31 C36 -93.3(8) . . . . ?
C14 C15 C16 C17 0.0 . . . . ?
C14 C13 C4 Np1 -17.0(8) . . . . ?
C14 C13 C4 C5 -105.0(10) . . . . ?
C14 C13 C4 C3 67.8(11) . . . . ?
C15 C14 C13 C18 0.0 . . . . ?
C15 C14 C13 C4 -175.6(8) . . . . ?
C15 C16 C17 C18 0.0 . . . . ?
C16 C17 C18 C13 0.0 . . . . ?
C17 C18 C13 C14 0.0 . . . . ?
C17 C18 C13 C4 175.5(8) . . . . ?
C18 C13 C4 Np1 167.5(4) . . . . ?
C18 C13 C4 C5 79.4(11) . . . . ?
C18 C13 C4 C3 -107.7(10) . . . . ?
C13 C14 C15 C16 0.0 . . . . ?
C13 C4 C5 Np1 107.2(9) . . . . ?
C13 C4 C5 C6 169.6(9) . . . . ?
C13 C4 C3 Np1 -105.4(9) . . . . ?
C13 C4 C3 C2 -170.2(9) . . . . ?
C4 C5 C6 Np1 -62.0(10) . . . . ?
C4 C5 C6 C1 1.1(17) . . . . ?
C5 C4 C3 Np1 67.6(9) . . . . ?
C5 C4 C3 C2 2.8(16) . . . . ?
C5 C6 C1 Np1 -64.7(10) . . . . ?
C5 C6 C1 C2 2.1(16) . . . . ?
C5 C6 C1 C7 -173.8(10) . . . . ?
C6 C1 C2 Np1 -68.0(9) . . . . ?
C6 C1 C2 C3 -2.8(16) . . . . ?
C6 C1 C7 C8 105.0(10) . . . . ?
C6 C1 C7 C12 -77.4(11) . . . . ?
C1 C2 C3 Np1 -65.1(10) . . . . ?
C1 C2 C3 C4 0.3(17) . . . . ?
C1 C7 C12 C11 -177.5(8) . . . . ?
C2 C1 C7 C8 -70.7(11) . . . . ?
C2 C1 C7 C12 106.8(10) . . . . ?
C3 C4 C5 Np1 -65.9(9) . . . . ?
C3 C4 C5 C6 -3.5(16) . . . . ?
C8 N1 C19 C24 -103.3(8) . . . . ?
C8 N1 C19 C20 83.4(9) . . . . ?
C8 C7 C12 C11 0.0 . . . . ?
C7 C1 C2 Np1 107.9(9) . . . . ?
C7 C1 C2 C3 173.1(9) . . . . ?
C7 C8 C9 C10 0.0 . . . . ?
C7 C12 C11 C10 0.0 . . . . ?
C12 C11 C10 C9 0.0 . . . . ?
C11 C10 C9 C8 0.0 . . . . ?
C9 C8 C7 C1 177.6(8) . . . . ?
C9 C8 C7 C12 0.0 . . . . ?
C35 C34 C33 C32 0.0 . . . . ?
C35 C36 C40 C41 58.9(13) . . . . ?
C35 C36 C40 C42 -65.2(13) . . . . ?
C34 C35 C36 C31 0.0 . . . . ?
C34 C35 C36 C40 172.3(9) . . . . ?
C34 C33 C32 C31 0.0 . . . . ?
C34 C33 C32 C37 -173.3(9) . . . . ?
C33 C32 C31 N2 176.7(8) . . . . ?
C33 C32 C31 C36 0.0 . . . . ?
C33 C32 C37 C38 -75.6(13) . . . . ?
C33 C32 C37 C39 48.1(16) . . . . ?
C32 C31 C36 C35 0.0 . . . . ?
C32 C31 C36 C40 -172.0(9) . . . . ?
C31 N2 C14 C15 10.4(10) . . . . ?
C31 N2 C14 C13 -174.8(6) . . . . ?
C31 C32 C37 C38 111.3(12) . . . . ?
C31 C32 C37 C39 -125.0(12) . . . . ?
C31 C36 C40 C41 -129.0(10) . . . . ?
C31 C36 C40 C42 107.0(11) . . . . ?
C36 C35 C34 C33 0.0 . . . . ?
C37 C32 C31 N2 -10.3(10) . . . . ?
C37 C32 C31 C36 173.0(10) . . . . ?
C22 C23 C24 C19 0.0 . . . . ?
C22 C23 C24 C28 171.6(9) . . . . ?
C23 C22 C21 C20 0.0 . . . . ?
C23 C24 C19 N1 -173.4(8) . . . . ?
C23 C24 C19 C20 0.0 . . . . ?
C23 C24 C28 C29 29.8(14) . . . . ?
C23 C24 C28 C30 -93.1(12) . . . . ?
C24 C19 C20 C21 0.0 . . . . ?
C24 C19 C20 C25 169.8(10) . . . . ?
C19 N1 C8 C7 -179.9(6) . . . . ?
C19 N1 C8 C9 -4.8(10) . . . . ?
C19 C24 C28 C29 -158.8(9) . . . . ?
C19 C24 C28 C30 78.3(13) . . . . ?
C19 C20 C21 C22 0.0 . . . . ?
C19 C20 C25 C26 127.0(11) . . . . ?
C19 C20 C25 C27 -113.8(12) . . . . ?
C21 C22 C23 C24 0.0 . . . . ?
C21 C20 C25 C26 -63.0(14) . . . . ?
C21 C20 C25 C27 56.1(14) . . . . ?
C28 C24 C19 N1 15.4(10) . . . . ?
C28 C24 C19 C20 -171.2(10) . . . . ?
C25 C20 C21 C22 -170.1(10) . . . . ?
C46 O1 C43 C44 -0.6(17) . . . . ?
C46 C45 C44 C43 -34.2(19) . . . . ?
C45 C44 C43 O1 22.0(18) . . . . ?
C43 O1 C46 C45 -21.5(17) . . . . ?

loop_
_platon_squeeze_void_nr
_platon_squeeze_void_average_x
_platon_squeeze_void_average_y
_platon_squeeze_void_average_z
_platon_squeeze_void_volume
_platon_squeeze_void_count_electrons
_platon_squeeze_void_content
1 0.309 0.238 0.774 202 44 ' '
2 0.691 0.762 0.226 202 44 ' '
